data_2217624
loop_
_publ_author_name
'Cloete, Nicoline'
'Visser, Hendrik G.'
'Roodt, Andreas'
'Dixon, Jontho T.'
'Blann, Kevin'

_publ_section_title
;
 <i>N</i>,<i>N</i>-Bis(diphenylphosphino)-1,2-dimethylpropylamine
;
_journal_coeditor_code PV2057
_journal_issue 2
_journal_name_full 'Acta Crystallographica Section E'
_journal_page_first o480
_journal_page_last o480
_journal_paper_doi 10.1107/S1600536808001839
_journal_volume 64
_journal_year 2008
_chemical_formula_iupac 'C29 H31 N P2'
_chemical_formula_moiety 'C29 H31 N P2'
_chemical_formula_sum 'C29 H31 N P2'
_chemical_formula_weight 455.49
_chemical_name_systematic
;
N,N-Bis(diphenylphosphino)-1,2-dimethylpropylamine
;
_space_group_IT_number 2
_symmetry_cell_setting triclinic
_symmetry_space_group_name_Hall '-P 1'
_symmetry_space_group_name_H-M 'P -1'
_audit_creation_method 'WinGX routine CIF_UPDATE'
_cell_angle_alpha 91.031(5)
_cell_angle_beta 98.188(5)
_cell_angle_gamma 102.775(5)
_cell_formula_units_Z 2
_cell_length_a 9.242(5)
_cell_length_b 10.454(5)
_cell_length_c 12.899(5)
_cell_measurement_reflns_used 5808
_cell_measurement_temperature 101(2)
_cell_measurement_theta_max 28.27
_cell_measurement_theta_min 2.46
_cell_volume 1201.4(10)
_computing_cell_refinement 'SAINT-Plus (Bruker, 2004)'
_computing_data_collection 'APEX2 (Bruker, 2005)'
_computing_data_reduction 'SAINT-Plus (Bruker, 2004)'
_computing_molecular_graphics 'DIAMOND (Brandenburg & Putz, 2005)'
_computing_publication_material 'WinGX (Farrugia, 1999)'
_computing_structure_refinement 'SHELXL97 (Sheldrick, 2008)'
_computing_structure_solution 'SIR97 (Altomare <i>et al.</i>,  1999)'
_diffrn_measured_fraction_theta_full 0.997
_diffrn_measured_fraction_theta_max 0.997
_diffrn_measurement_device_type
;
Bruker X8 APEXII 4K Kappa CCD
;
_diffrn_measurement_method '\w and \f'
_diffrn_radiation_type MoK\a
_diffrn_radiation_wavelength 0.71069
_diffrn_reflns_av_R_equivalents 0.0313
_diffrn_reflns_limit_h_max 12
_diffrn_reflns_limit_h_min -12
_diffrn_reflns_limit_k_max 13
_diffrn_reflns_limit_k_min -13
_diffrn_reflns_limit_l_max 17
_diffrn_reflns_limit_l_min -17
_diffrn_reflns_number 24124
_diffrn_reflns_theta_full 28.27
_diffrn_reflns_theta_max 28.27
_diffrn_reflns_theta_min 1.6
_exptl_absorpt_coefficient_mu 0.199
_exptl_absorpt_correction_T_max 0.974
_exptl_absorpt_correction_T_min 0.9125
_exptl_absorpt_correction_type multi-scan
_exptl_absorpt_process_details
;
(SADABS; Bruker, 2004)
;
_exptl_crystal_colour Colourless
_exptl_crystal_density_diffrn 1.259
_exptl_crystal_density_method 'not measured'
_exptl_crystal_description Needle
_exptl_crystal_F_000 484
_exptl_crystal_size_max 0.47
_exptl_crystal_size_mid 0.29
_exptl_crystal_size_min 0.14
_refine_diff_density_max 0.562
_refine_diff_density_min -0.523
_refine_ls_extinction_method none
_refine_ls_goodness_of_fit_ref 1.089
_refine_ls_hydrogen_treatment constr
_refine_ls_matrix_type full
_refine_ls_number_parameters 299
_refine_ls_number_reflns 5947
_refine_ls_number_restraints 0
_refine_ls_restrained_S_all 1.089
_refine_ls_R_factor_gt 0.0403
_refine_ls_shift/su_max 0.001
_refine_ls_structure_factor_coef Fsqd
_refine_ls_weighting_details 'calc w=1/[\s^2^(Fo^2^)+(0.0452P)^2^+0.8476P] where P=(Fo^2^+2Fc^2^)/3'
_refine_ls_weighting_scheme calc
_refine_ls_wR_factor_ref 0.1075
_reflns_number_gt 5313
_reflns_number_total 5947
_reflns_threshold_expression I>2\s(I)
_cod_data_source_file pv2057.cif
_cod_data_source_block I
_cod_depositor_comments
;
The following automatic conversions were performed:
'_symmetry_cell_setting' value 'Triclinic' changed to 'triclinic'
according to '/home/saulius/struct/CIF-dictionaries/cif_core.dic'
dictionary named 'cif_core.dic' version 2.4.1 from 2010-06-29.

Automatic conversion script
Id: cif_fix_enum 1527 2010-12-29 10:47:43Z saulius 

The following automatic conversions were performed:

'_symmetry_cell_setting' value 'Triclinic' changed to 'triclinic'
according to /home/saulius/struct/CIF-dictionaries/cif_core.dic
dictionary named 'cif_core.dic' version 2.4.1 from 2010-06-29.

Automatic conversion script
Id: cif_fix_values 1715 2011-07-08 13:25:40Z adriana 
;
_cod_database_code 2217624
_cod_database_fobs_code 2217624

loop_
_symmetry_equiv_pos_as_xyz
'x, y, z'
'-x, -y, -z'

loop_
_atom_site_type_symbol
_atom_site_label
_atom_site_fract_x
_atom_site_fract_y
_atom_site_fract_z
_atom_site_U_iso_or_equiv
_atom_site_adp_type
_atom_site_calc_flag
_atom_site_refinement_flags
_atom_site_occupancy
_atom_site_disorder_assembly
_atom_site_disorder_group
P P1 0.70056(4) 0.12612(3) 0.21511(3) 0.01317(9) Uani d . 1 . .
P P2 0.67790(4) 0.37407(4) 0.31828(3) 0.01449(9) Uani d . 1 . .
N N1 0.78800(13) 0.27976(12) 0.27060(10) 0.0140(2) Uani d . 1 A 1
C C1 0.93360(17) 0.35565(16) 0.23925(13) 0.0135(3) Uani d P 0.880(3) A 1
H H1 0.9915 0.2902 0.2213 0.016 Uiso calc PR 0.880(3) A 1
C C2 1.03165(18) 0.44779(17) 0.33011(13) 0.0161(3) Uani d P 0.880(3) A 1
H H2 0.9765 0.5164 0.3455 0.019 Uiso calc PR 0.880(3) A 1
C C3 1.1814(3) 0.5179(2) 0.29853(17) 0.0221(5) Uani d P 0.880(3) A 1
H H3A 1.1627 0.5635 0.234 0.033 Uiso calc PR 0.880(3) A 1
H H3B 1.2405 0.4534 0.2867 0.033 Uiso calc PR 0.880(3) A 1
H H3C 1.237 0.5818 0.3547 0.033 Uiso calc PR 0.880(3) A 1
C C4 1.0608(2) 0.37797(18) 0.42997(13) 0.0276(4) Uani d . 1 A 1
H H4A 0.9649 0.3331 0.4503 0.041 Uiso calc PR 0.880(3) A 1
H H4B 1.1163 0.4422 0.486 0.041 Uiso calc PR 0.880(3) A 1
H H4C 1.1199 0.3134 0.4183 0.041 Uiso calc PR 0.880(3) A 1
C C5 0.90750(18) 0.43599(16) 0.14037(13) 0.0222(3) Uani d . 1 A 1
H H5A 0.8456 0.3773 0.0829 0.033 Uiso calc PR 0.880(3) A 1
H H5B 1.0044 0.4764 0.1193 0.033 Uiso calc PR 0.880(3) A 1
H H5C 0.8562 0.5047 0.1568 0.033 Uiso calc PR 0.880(3) A 1
C C1' 0.9525(13) 0.3419(12) 0.3000(11) 0.0135(3) Uani d P 0.120(3) A 2
H H1' 1.0041 0.2825 0.2648 0.016 Uiso calc PR 0.120(3) A 2
C C2' 0.9878(13) 0.4706(12) 0.2442(10) 0.0161(3) Uani d P 0.120(3) A 2
H H2' 0.9385 0.5336 0.2773 0.019 Uiso calc PR 0.120(3) A 2
C C3' 1.164(2) 0.530(2) 0.2663(15) 0.0221(5) Uani d P 0.120(3) A 2
H H3'1 1.1961 0.5462 0.342 0.033 Uiso calc PR 0.120(3) A 2
H H3'2 1.1869 0.6134 0.2315 0.033 Uiso calc PR 0.120(3) A 2
H H3'3 1.2161 0.4683 0.239 0.033 Uiso calc PR 0.120(3) A 2
H H4'1 1.044 0.2992 0.4706 0.041 Uiso calc PR 0.120(3) A 2
H H4'2 1.0292 0.4487 0.4653 0.041 Uiso calc PR 0.120(3) A 2
H H4'3 1.1677 0.4056 0.4242 0.041 Uiso calc PR 0.120(3) A 2
H H5'1 0.9224 0.5132 0.0978 0.033 Uiso calc PR 0.120(3) A 2
H H5'2 0.8003 0.4047 0.1438 0.033 Uiso calc PR 0.120(3) A 2
H H5'3 0.945 0.3663 0.1085 0.033 Uiso calc PR 0.120(3) A 2
C C11 0.72299(16) 0.13544(14) 0.07574(11) 0.0160(3) Uani d . 1 A .
C C12 0.84843(17) 0.11312(15) 0.03598(12) 0.0193(3) Uani d . 1 . .
H H12A 0.9257 0.0869 0.0815 0.023 Uiso calc R 1 A .
C C13 0.86207(19) 0.12861(16) -0.06911(13) 0.0229(3) Uani d . 1 A .
H H13 0.9481 0.1128 -0.095 0.027 Uiso calc R 1 . .
C C14 0.7501(2) 0.16710(17) -0.13625(13) 0.0259(3) Uani d . 1 . .
H H14 0.7596 0.1784 -0.2081 0.031 Uiso calc R 1 A .
C C15 0.6245(2) 0.18891(19) -0.09798(13) 0.0273(4) Uani d . 1 A .
H H15A 0.5479 0.2155 -0.1438 0.033 Uiso calc R 1 . .
C C16 0.60969(18) 0.17224(17) 0.00689(13) 0.0221(3) Uani d . 1 . .
H H16 0.5222 0.1859 0.032 0.027 Uiso calc R 1 A .
C C21 0.82593(16) 0.01717(14) 0.25649(12) 0.0160(3) Uani d . 1 A .
C C22 0.78897(18) -0.10914(15) 0.20857(14) 0.0219(3) Uani d . 1 . .
H H22 0.7106 -0.1304 0.1506 0.026 Uiso calc R 1 A .
C C23 0.8651(2) -0.20396(16) 0.24445(15) 0.0280(4) Uani d . 1 A .
H H23A 0.8368 -0.29 0.2121 0.034 Uiso calc R 1 . .
C C24 0.9823(2) -0.17373(18) 0.32730(14) 0.0301(4) Uani d . 1 . .
H H24A 1.0354 -0.2382 0.3515 0.036 Uiso calc R 1 A .
C C25 1.0208(2) -0.0491(2) 0.37406(14) 0.0335(4) Uani d . 1 A .
H H25A 1.1018 -0.0272 0.4303 0.04 Uiso calc R 1 . .
C C26 0.9421(2) 0.04519(17) 0.33964(13) 0.0251(3) Uani d . 1 . .
H H26 0.9687 0.1301 0.3739 0.03 Uiso calc R 1 A .
C C31 0.50526(16) 0.34906(15) 0.22286(11) 0.0160(3) Uani d . 1 A .
C C32 0.49159(18) 0.44964(17) 0.15521(13) 0.0223(3) Uani d . 1 . .
H H32 0.5688 0.5275 0.1613 0.027 Uiso calc R 1 A .
C C33 0.3657(2) 0.4373(2) 0.07870(13) 0.0296(4) Uani d . 1 A .
H H33 0.3575 0.5064 0.033 0.035 Uiso calc R 1 . .
C C34 0.2534(2) 0.3248(2) 0.06951(14) 0.0312(4) Uani d . 1 . .
H H34 0.1684 0.3157 0.0167 0.037 Uiso calc R 1 A .
C C35 0.26411(18) 0.22487(18) 0.13728(15) 0.0283(4) Uani d . 1 A .
H H35 0.186 0.1477 0.1311 0.034 Uiso calc R 1 . .
C C36 0.38839(17) 0.23698(16) 0.21414(13) 0.0208(3) Uani d . 1 . .
H H36 0.3941 0.1687 0.2611 0.025 Uiso calc R 1 A .
C C41 0.60386(16) 0.28426(15) 0.42658(12) 0.0172(3) Uani d . 1 A .
C C42 0.48788(18) 0.32576(18) 0.46699(13) 0.0245(3) Uani d . 1 . .
H H42 0.4469 0.3932 0.4343 0.029 Uiso calc R 1 A .
C C43 0.43217(19) 0.2696(2) 0.55412(14) 0.0293(4) Uani d . 1 A .
H H43 0.3531 0.2983 0.5804 0.035 Uiso calc R 1 . .
C C44 0.49202(19) 0.17178(18) 0.60269(13) 0.0272(4) Uani d . 1 . .
H H44 0.4542 0.1332 0.6623 0.033 Uiso calc R 1 A .
C C45 0.60676(19) 0.13068(17) 0.56409(13) 0.0245(3) Uani d . 1 A .
H H45 0.6477 0.0636 0.5975 0.029 Uiso calc R 1 . .
C C46 0.66313(17) 0.18625(15) 0.47688(12) 0.0195(3) Uani d . 1 . .
H H46 0.7426 0.1572 0.4514 0.023 Uiso calc R 1 A .

loop_
_atom_site_aniso_label
_atom_site_aniso_U_11
_atom_site_aniso_U_22
_atom_site_aniso_U_33
_atom_site_aniso_U_12
_atom_site_aniso_U_13
_atom_site_aniso_U_23
P1 0.01201(17) 0.01326(17) 0.01526(18) 0.00541(13) 0.00153(13) 0.00045(13)
P2 0.01198(17) 0.01493(18) 0.01806(19) 0.00708(13) 0.00105(13) -0.00021(14)
N1 0.0110(5) 0.0127(5) 0.0190(6) 0.0053(4) 0.0011(4) -0.0007(4)
C1 0.0109(7) 0.0155(7) 0.0148(8) 0.0050(5) 0.0015(6) -0.0005(6)
C2 0.0141(7) 0.0184(8) 0.0165(7) 0.0057(6) 0.0015(6) -0.0021(6)
C3 0.0164(9) 0.0249(10) 0.0232(12) 0.0010(7) 0.0034(9) -0.0015(9)
C4 0.0360(9) 0.0294(9) 0.0188(8) 0.0104(7) 0.0042(7) 0.0024(7)
C5 0.0250(8) 0.0243(8) 0.0195(7) 0.0126(6) -0.0003(6) -0.0008(6)
N1' 0.0110(5) 0.0127(5) 0.0190(6) 0.0053(4) 0.0011(4) -0.0007(4)
C1' 0.0109(7) 0.0155(7) 0.0148(8) 0.0050(5) 0.0015(6) -0.0005(6)
C2' 0.0141(7) 0.0184(8) 0.0165(7) 0.0057(6) 0.0015(6) -0.0021(6)
C3' 0.0164(9) 0.0249(10) 0.0232(12) 0.0010(7) 0.0034(9) -0.0015(9)
C4' 0.0360(9) 0.0294(9) 0.0188(8) 0.0104(7) 0.0042(7) 0.0024(7)
C5' 0.0250(8) 0.0243(8) 0.0195(7) 0.0126(6) -0.0003(6) -0.0008(6)
C11 0.0162(6) 0.0164(7) 0.0159(7) 0.0055(5) 0.0015(5) -0.0002(5)
C12 0.0185(7) 0.0209(7) 0.0211(7) 0.0091(6) 0.0041(6) 0.0022(6)
C13 0.0257(8) 0.0245(8) 0.0226(8) 0.0104(6) 0.0095(6) 0.0020(6)
C14 0.0325(9) 0.0303(9) 0.0172(7) 0.0104(7) 0.0061(6) 0.0011(6)
C15 0.0271(8) 0.0380(10) 0.0187(8) 0.0144(7) -0.0012(6) 0.0025(7)
C16 0.0191(7) 0.0303(8) 0.0194(7) 0.0118(6) 0.0016(6) 0.0006(6)
C21 0.0174(7) 0.0163(7) 0.0173(7) 0.0083(5) 0.0054(5) 0.0031(5)
C22 0.0210(7) 0.0176(7) 0.0292(8) 0.0071(6) 0.0057(6) 0.0004(6)
C23 0.0345(9) 0.0163(7) 0.0393(10) 0.0120(7) 0.0151(8) 0.0033(7)
C24 0.0442(10) 0.0321(9) 0.0264(9) 0.0288(8) 0.0142(8) 0.0127(7)
C25 0.0425(10) 0.0436(11) 0.0218(8) 0.0308(9) -0.0036(7) 0.0015(8)
C26 0.0323(9) 0.0265(8) 0.0197(8) 0.0184(7) -0.0038(6) -0.0028(6)
C31 0.0135(6) 0.0217(7) 0.0159(7) 0.0102(5) 0.0027(5) 0.0001(5)
C32 0.0197(7) 0.0300(8) 0.0217(8) 0.0126(6) 0.0063(6) 0.0076(6)
C33 0.0283(9) 0.0485(11) 0.0194(8) 0.0233(8) 0.0044(7) 0.0101(7)
C34 0.0235(8) 0.0522(11) 0.0216(8) 0.0226(8) -0.0056(6) -0.0080(8)
C35 0.0164(7) 0.0313(9) 0.0365(10) 0.0100(6) -0.0037(7) -0.0117(7)
C36 0.0166(7) 0.0211(7) 0.0267(8) 0.0099(6) 0.0017(6) -0.0015(6)
C41 0.0163(7) 0.0205(7) 0.0149(7) 0.0062(5) -0.0004(5) -0.0009(5)
C42 0.0221(8) 0.0346(9) 0.0207(8) 0.0148(7) 0.0033(6) 0.0016(7)
C43 0.0228(8) 0.0457(11) 0.0222(8) 0.0122(7) 0.0062(6) 0.0001(7)
C44 0.0273(8) 0.0352(9) 0.0162(7) 0.0009(7) 0.0038(6) 0.0009(7)
C45 0.0299(8) 0.0243(8) 0.0178(7) 0.0059(6) -0.0010(6) 0.0018(6)
C46 0.0210(7) 0.0208(7) 0.0173(7) 0.0077(6) 0.0000(6) -0.0009(6)

loop_
_atom_type_symbol
_atom_type_description
_atom_type_scat_dispersion_real
_atom_type_scat_dispersion_imag
_atom_type_scat_source
C C 0.0033 0.0016 'International Tables Vol C Tables 4.2.6.8 and 6.1.1.4'
H H 0 0 'International Tables Vol C Tables 4.2.6.8 and 6.1.1.4'
N N 0.0061 0.0033 'International Tables Vol C Tables 4.2.6.8 and 6.1.1.4'
P P 0.1023 0.0942 'International Tables Vol C Tables 4.2.6.8 and 6.1.1.4'

loop_
_geom_angle_atom_site_label_1
_geom_angle_atom_site_label_2
_geom_angle_atom_site_label_3
_geom_angle
N1 P1 C21 106.57(7)
N1 P1 C11 104.94(7)
C21 P1 C11 99.56(7)
N1 P2 C41 104.98(7)
N1 P2 C31 106.17(7)
C41 P2 C31 99.78(7)
C1 N1 P1 121.49(10)
C1 N1 P2 115.52(10)
P1 N1 P2 117.83(7)
N1 C1 C2 112.09(13)
N1 C1 C5 112.51(12)
C2 C1 C5 109.68(13)
N1 C1 H1 107.4
C2 C1 H1 107.4
C5 C1 H1 107.4
C4 C2 C3 109.39(15)
C4 C2 C1 113.19(14)
C3 C2 C1 111.16(15)
C4 C2 H2 107.6
C3 C2 H2 107.6
C1 C2 H2 107.6
C2 C3 H3A 109.5
C2 C3 H3B 109.5
H3A C3 H3B 109.5
C2 C3 H3C 109.5
H3A C3 H3C 109.5
H3B C3 H3C 109.5
C2 C4 H4A 109.5
C2 C4 H4B 109.5
H4A C4 H4B 109.5
C2 C4 H4C 109.5
H4A C4 H4C 109.5
H4B C4 H4C 109.5
C1 C5 H5A 109.5
C1 C5 H5B 109.5
H5A C5 H5B 109.5
C1 C5 H5C 109.5
H5A C5 H5C 109.5
H5B C5 H5C 109.5
C2' C1' H1' 104.3
C1' C2' C3' 109.0(11)
C1' C2' H2' 107.2
C3' C2' H2' 107.2
C2' C3' H3'1 109.5
C2' C3' H3'2 109.5
H3'1 C3' H3'2 109.5
C2' C3' H3'3 109.5
H3'1 C3' H3'3 109.5
H3'2 C3' H3'3 109.5
C12 C11 C16 118.48(14)
C12 C11 P1 123.86(11)
C16 C11 P1 117.61(11)
C13 C12 C11 121.00(14)
C13 C12 H12A 119.5
C11 C12 H12A 119.5
C14 C13 C12 120.00(15)
C14 C13 H13 120
C12 C13 H13 120
C15 C14 C13 119.63(15)
C15 C14 H14 120.2
C13 C14 H14 120.2
C14 C15 C16 120.55(15)
C14 C15 H15A 119.7
C16 C15 H15A 119.7
C15 C16 C11 120.32(15)
C15 C16 H16 119.8
C11 C16 H16 119.8
C26 C21 C22 117.95(14)
C26 C21 P1 124.64(12)
C22 C21 P1 116.91(12)
C23 C22 C21 120.96(16)
C23 C22 H22 119.5
C21 C22 H22 119.5
C24 C23 C22 120.29(16)
C24 C23 H23A 119.9
C22 C23 H23A 119.9
C25 C24 C23 119.14(15)
C25 C24 H24A 120.4
C23 C24 H24A 120.4
C24 C25 C26 120.57(17)
C24 C25 H25A 119.7
C26 C25 H25A 119.7
C21 C26 C25 121.07(16)
C21 C26 H26 119.5
C25 C26 H26 119.5
C32 C31 C36 118.56(14)
C32 C31 P2 117.02(12)
C36 C31 P2 124.42(12)
C31 C32 C33 120.72(16)
C31 C32 H32 119.6
C33 C32 H32 119.6
C34 C33 C32 119.92(17)
C34 C33 H33 120
C32 C33 H33 120
C33 C34 C35 120.06(16)
C33 C34 H34 120
C35 C34 H34 120
C34 C35 C36 120.32(17)
C34 C35 H35 119.8
C36 C35 H35 119.8
C35 C36 C31 120.38(16)
C35 C36 H36 119.8
C31 C36 H36 119.8
C46 C41 C42 118.29(15)
C46 C41 P2 124.54(12)
C42 C41 P2 116.92(12)
C43 C42 C41 120.92(16)
C43 C42 H42 119.5
C41 C42 H42 119.5
C44 C43 C42 119.92(16)
C44 C43 H43 120
C42 C43 H43 120
C45 C44 C43 119.71(16)
C45 C44 H44 120.1
C43 C44 H44 120.1
C44 C45 C46 120.75(16)
C44 C45 H45 119.6
C46 C45 H45 119.6
C45 C46 C41 120.40(15)
C45 C46 H46 119.8
C41 C46 H46 119.8

loop_
_geom_bond_atom_site_label_1
_geom_bond_atom_site_label_2
_geom_bond_distance
P1 N1 1.7219(14)
P1 C21 1.8314(16)
P1 C11 1.8406(17)
P2 N1 1.7279(13)
P2 C41 1.8267(17)
P2 C31 1.8367(16)
N1 C1 1.516(2)
C1 C2 1.547(2)
C1 C5 1.559(2)
C1 H1 1.00
C2 C4 1.512(2)
C2 C3 1.531(3)
C2 H2 1.00
C3 H3A 0.98
C3 H3B 0.98
C3 H3C 0.98
C4 H4A 0.98
C4 H4B 0.98
C4 H4C 0.98
C5 H5A 0.98
C5 H5B 0.98
C5 H5C 0.98
C1' C2' 1.531(18)
C1' H1' 1.00
C2' C3' 1.59(2)
C2' H2' 1.00
C3' H3'1 0.98
C3' H3'2 0.98
C3' H3'3 0.98
C11 C12 1.395(2)
C11 C16 1.400(2)
C12 C13 1.388(2)
C12 H12A 0.95
C13 C14 1.387(2)
C13 H13 0.95
C14 C15 1.386(2)
C14 H14 0.95
C15 C16 1.389(2)
C15 H15A 0.95
C16 H16 0.95
C21 C26 1.382(2)
C21 C22 1.398(2)
C22 C23 1.387(2)
C22 H22 0.95
C23 C24 1.386(3)
C23 H23A 0.95
C24 C25 1.376(3)
C24 H24A 0.95
C25 C26 1.392(2)
C25 H25A 0.95
C26 H26 0.95
C31 C32 1.394(2)
C31 C36 1.398(2)
C32 C33 1.395(2)
C32 H32 0.95
C33 C34 1.376(3)
C33 H33 0.95
C34 C35 1.385(3)
C34 H34 0.95
C35 C36 1.387(2)
C35 H35 0.95
C36 H36 0.95
C41 C46 1.393(2)
C41 C42 1.402(2)
C42 C43 1.388(2)
C42 H42 0.95
C43 C44 1.386(3)
C43 H43 0.95
C44 C45 1.379(3)
C44 H44 0.95
C45 C46 1.390(2)
C45 H45 0.95
C46 H46 0.95
